data_4509783
loop_
_publ_author_name
'Tzeng, Biing-Chiau'
'Chang, Tsung-Yi'

_publ_section_title
;
 Toward Copper(I)-Iodide-Based Coordination Architectures
 viaN,N&#x2032;-Bis(pyridylcarbonyl)-4,4&#x2032;-diaminodiphenyl Ether
 with Different Solvent Compositions
;
_journal_issue 12
_journal_name_full 'Crystal Growth &amp; Design'
_journal_page_first 5343
_journal_paper_doi 10.1021/cg900828v
_journal_volume 9
_journal_year 2009
_chemical_formula_moiety 'C16 H32 Cu8 I4 N12 O4'
_chemical_formula_sum 'C16 H32 Cu8 I4 N12 O4'
_chemical_formula_weight 1472.46
_chemical_name_systematic
; 
 ? 
;
_space_group_IT_number 88
_symmetry_cell_setting tetragonal
_symmetry_space_group_name_Hall '-I 4ad'
_symmetry_space_group_name_H-M 'I 41/a :2'
_atom_sites_solution_hydrogens geom
_atom_sites_solution_primary direct
_atom_sites_solution_secondary difmap
_audit_creation_method SHELXL-97
_cell_angle_alpha 90.00
_cell_angle_beta 90.00
_cell_angle_gamma 90.00
_cell_formula_units_Z 4
_cell_length_a 17.4157(3)
_cell_length_b 17.4157(3)
_cell_length_c 18.5575(3)
_cell_measurement_reflns_used all
_cell_measurement_temperature 150(2)
_cell_measurement_theta_max 27.50
_cell_measurement_theta_min 1.00
_cell_volume 5628.61(16)
_computing_cell_refinement DENZO-SMN
_computing_data_collection 'NONIUS COLLECT'
_computing_data_reduction DENZO-SMN
_computing_molecular_graphics 'Bruker SHELXTL'
_computing_publication_material 'Bruker SHELXTL'
_computing_structure_refinement 'SHELXL-97 (Sheldrick, 1997)'
_computing_structure_solution 'SHELXS-97 (Sheldrick, 1990)'
_diffrn_ambient_temperature 150(2)
_diffrn_measured_fraction_theta_full 0.996
_diffrn_measured_fraction_theta_max 0.996
_diffrn_measurement_device_type 'NONIUS KappaCCD'
_diffrn_measurement_method '\w scans'
_diffrn_radiation_monochromator graphite
_diffrn_radiation_source 'fine-focus sealed tube'
_diffrn_radiation_type MoK\a
_diffrn_radiation_wavelength 0.71073
_diffrn_reflns_av_R_equivalents 0.0371
_diffrn_reflns_av_sigmaI/netI 0.0331
_diffrn_reflns_limit_h_max 18
_diffrn_reflns_limit_h_min -22
_diffrn_reflns_limit_k_max 22
_diffrn_reflns_limit_k_min -19
_diffrn_reflns_limit_l_max 24
_diffrn_reflns_limit_l_min -21
_diffrn_reflns_number 12306
_diffrn_reflns_theta_full 27.50
_diffrn_reflns_theta_max 27.50
_diffrn_reflns_theta_min 1.60
_diffrn_standards_decay_% 0
_exptl_absorpt_coefficient_mu 5.183
_exptl_absorpt_correction_T_max 0.438
_exptl_absorpt_correction_T_min 0.333
_exptl_absorpt_correction_type multi-scan
_exptl_crystal_colour brown
_exptl_crystal_density_diffrn 1.738
_exptl_crystal_density_meas ?
_exptl_crystal_density_method 'not measured'
_exptl_crystal_description block
_exptl_crystal_F_000 2752
_exptl_crystal_size_max 0.25
_exptl_crystal_size_mid 0.20
_exptl_crystal_size_min 0.20
_refine_diff_density_max 1.930
_refine_diff_density_min -1.509
_refine_diff_density_rms 0.566
_refine_ls_extinction_method none
_refine_ls_goodness_of_fit_ref 1.147
_refine_ls_hydrogen_treatment constr
_refine_ls_matrix_type full
_refine_ls_number_parameters 97
_refine_ls_number_reflns 3208
_refine_ls_number_restraints 0
_refine_ls_restrained_S_all 1.147
_refine_ls_R_factor_all 0.0689
_refine_ls_R_factor_gt 0.0487
_refine_ls_shift/su_max 0.001
_refine_ls_shift/su_mean 0.000
_refine_ls_structure_factor_coef Fsqd
_refine_ls_weighting_details 'calc w=1/[\s^2^(Fo^2^)+(0.1071P)^2^+26.3924P] where P=(Fo^2^+2Fc^2^)/3'
_refine_ls_weighting_scheme calc
_refine_ls_wR_factor_gt 0.1676
_refine_ls_wR_factor_ref 0.1834
_reflns_number_gt 2500
_reflns_number_total 3208
_reflns_threshold_expression >2sigma(I)
_cod_data_source_file cg900828vsup1.cif
_cod_data_source_block '[Cu8I4(dmtrz)4]n_77K'
_cod_depositor_comments
;
The following automatic conversions were performed:

'_symmetry_cell_setting' value 'Tetragonal' changed to 'tetragonal'
according to /home/saulius/struct/CIF-dictionaries/cif_core.dic
dictionary named 'cif_core.dic' version 2.4.2 from 2011-04-26.

Automatic conversion script
Id: cif_fix_values 1891 2012-01-12 08:04:46Z andrius 

The following automatic conversions were performed:

'_exptl_crystal_density_meas' value 'not_measured' was changed to '?'
- the value is perceived as not measured.

Automatic conversion script
Id: cif_fix_values 3008 2015-01-20 13:52:24Z robertas 
;
_cod_original_sg_symbol_H-M 'I 41/a'
_cod_database_code 4509783

loop_
_symmetry_equiv_pos_as_xyz
'x, y, z'
'-x+1/2, -y, z+1/2'
'-y+3/4, x+1/4, z+1/4'
'y+3/4, -x+3/4, z+3/4'
'x+1/2, y+1/2, z+1/2'
'-x+1, -y+1/2, z+1'
'-y+5/4, x+3/4, z+3/4'
'y+5/4, -x+5/4, z+5/4'
'-x, -y, -z'
'x-1/2, y, -z-1/2'
'y-3/4, -x-1/4, -z-1/4'
'-y-3/4, x-3/4, -z-3/4'
'-x+1/2, -y+1/2, -z+1/2'
'x, y+1/2, -z'
'y-1/4, -x+1/4, -z+1/4'
'-y-1/4, x-1/4, -z-1/4'

loop_
_atom_site_label
_atom_site_type_symbol
_atom_site_fract_x
_atom_site_fract_y
_atom_site_fract_z
_atom_site_U_iso_or_equiv
_atom_site_adp_type
_atom_site_occupancy
_atom_site_symmetry_multiplicity
_atom_site_calc_flag
_atom_site_refinement_flags
I1 I -0.54305(3) -0.12215(3) 0.70259(2) 0.0389(2) Uani 1 1 d .
Cu1 Cu -0.42707(5) -0.23402(6) 0.68147(5) 0.0452(3) Uani 1 1 d .
Cu2 Cu -0.19597(6) -0.12753(6) 0.90155(6) 0.0507(3) Uani 1 1 d .
N1 N -0.3538(3) -0.1814(3) 0.7471(3) 0.0384(13) Uani 1 1 d .
N2 N -0.2673(4) -0.1404(4) 0.8262(3) 0.0426(14) Uani 1 1 d .
N3 N -0.3340(4) -0.1075(4) 0.7293(4) 0.0440(15) Uani 1 1 d .
C1 C -0.3125(4) -0.1993(4) 0.8055(4) 0.0365(15) Uani 1 1 d .
C2 C -0.2830(4) -0.0847(4) 0.7783(4) 0.0441(17) Uani 1 1 d .
C3 C -0.2460(6) -0.0066(5) 0.7785(7) 0.070(3) Uani 1 1 d .
H3A H -0.2701 0.0258 0.7417 0.105 Uiso 1 1 calc R
H3B H -0.1911 -0.0118 0.7680 0.105 Uiso 1 1 calc R
H3C H -0.2526 0.0172 0.8260 0.105 Uiso 1 1 calc R
C4 C -0.3178(5) -0.2749(5) 0.8429(4) 0.0461(18) Uani 1 1 d .
H4A H -0.3687 -0.2972 0.8346 0.069 Uiso 1 1 calc R
H4B H -0.3099 -0.2675 0.8947 0.069 Uiso 1 1 calc R
H4C H -0.2783 -0.3095 0.8240 0.069 Uiso 1 1 calc R
O1 O -0.3731(6) -0.2689(6) 0.9374(5) 0.110(3) Uiso 1 1 d .
H1A H -0.3751 -0.2324 0.9668 0.166 Uiso 1 1 d .
H1B H -0.4168 -0.2820 0.9280 0.166 Uiso 1 1 d .

loop_
_atom_site_aniso_label
_atom_site_aniso_U_11
_atom_site_aniso_U_22
_atom_site_aniso_U_33
_atom_site_aniso_U_23
_atom_site_aniso_U_13
_atom_site_aniso_U_12
I1 0.0378(3) 0.0371(3) 0.0419(3) -0.00090(18) 0.00216(18) 0.00014(18)
Cu1 0.0427(5) 0.0461(5) 0.0468(5) 0.0044(4) -0.0098(4) -0.0079(4)
Cu2 0.0470(6) 0.0536(6) 0.0514(6) -0.0046(5) -0.0148(4) -0.0041(4)
N1 0.039(3) 0.035(3) 0.041(3) 0.005(3) -0.004(3) -0.003(3)
N2 0.037(3) 0.043(3) 0.048(3) -0.003(3) -0.007(3) 0.004(3)
N3 0.039(3) 0.039(3) 0.054(4) 0.007(3) -0.009(3) -0.002(3)
C1 0.033(3) 0.037(4) 0.039(3) 0.001(3) -0.005(3) -0.001(3)
C2 0.037(4) 0.039(4) 0.057(4) -0.001(3) -0.007(3) 0.000(3)
C3 0.063(6) 0.041(5) 0.106(8) 0.017(5) -0.019(6) 0.000(4)
C4 0.047(4) 0.054(5) 0.038(4) 0.007(3) -0.007(3) -0.004(4)

loop_
_atom_type_symbol
_atom_type_description
_atom_type_scat_dispersion_real
_atom_type_scat_dispersion_imag
_atom_type_scat_source
C C 0.0033 0.0016 'International Tables Vol C Tables 4.2.6.8 and 6.1.1.4'
H H 0.0000 0.0000 'International Tables Vol C Tables 4.2.6.8 and 6.1.1.4'
N N 0.0061 0.0033 'International Tables Vol C Tables 4.2.6.8 and 6.1.1.4'
O O 0.0106 0.0060 'International Tables Vol C Tables 4.2.6.8 and 6.1.1.4'
Cu Cu 0.3201 1.2651 'International Tables Vol C Tables 4.2.6.8 and 6.1.1.4'
I I -0.4742 1.8119 'International Tables Vol C Tables 4.2.6.8 and 6.1.1.4'

loop_
_geom_angle_atom_site_label_1
_geom_angle_atom_site_label_2
_geom_angle_atom_site_label_3
_geom_angle
_geom_angle_site_symmetry_1
_geom_angle_site_symmetry_3
Cu1 I1 Cu1 63.50(4) 6_344 12_567
Cu1 I1 Cu1 57.11(4) 6_344 .
Cu1 I1 Cu1 60.38(3) 12_567 .
N1 Cu1 I1 118.84(17) . 6_344
N1 Cu1 Cu1 136.53(18) . 6_344
I1 Cu1 Cu1 66.20(4) 6_344 6_344
N1 Cu1 I1 104.83(18) . 15_546
I1 Cu1 I1 112.26(4) 6_344 15_546
Cu1 Cu1 I1 112.49(2) 6_344 15_546
N1 Cu1 Cu1 160.89(19) . 15_546
I1 Cu1 Cu1 60.32(3) 6_344 15_546
Cu1 Cu1 Cu1 62.20(2) 6_344 15_546
I1 Cu1 Cu1 62.06(4) 15_546 15_546
N1 Cu1 Cu1 130.78(18) . 12_567
I1 Cu1 Cu1 110.27(4) 6_344 12_567
Cu1 Cu1 Cu1 62.20(2) 6_344 12_567
I1 Cu1 Cu1 56.17(4) 15_546 12_567
Cu1 Cu1 Cu1 55.59(4) 15_546 12_567
N1 Cu1 I1 93.21(18) . .
I1 Cu1 I1 120.08(4) 6_344 .
Cu1 Cu1 I1 56.69(4) 6_344 .
I1 Cu1 I1 105.02(3) 15_546 .
Cu1 Cu1 I1 103.43(3) 15_546 .
Cu1 Cu1 I1 57.56(3) 12_567 .
N3 Cu2 N2 161.0(3) 3_455 .
C1 N1 N3 106.2(6) . .
C1 N1 Cu1 137.2(5) . .
N3 N1 Cu1 116.4(4) . .
C2 N2 C1 104.1(6) . .
C2 N2 Cu2 122.6(5) . .
C1 N2 Cu2 133.3(5) . .
C2 N3 N1 106.4(6) . .
C2 N3 Cu2 130.3(5) . 4_444
N1 N3 Cu2 123.3(5) . 4_444
N1 C1 N2 111.5(6) . .
N1 C1 C4 123.4(7) . .
N2 C1 C4 125.2(6) . .
N3 C2 N2 111.8(7) . .
N3 C2 C3 123.9(7) . .
N2 C2 C3 124.3(7) . .

loop_
_geom_bond_atom_site_label_1
_geom_bond_atom_site_label_2
_geom_bond_distance
_geom_bond_site_symmetry_2
I1 Cu1 2.5881(11) 6_344
I1 Cu1 2.7068(11) 12_567
I1 Cu1 2.8336(11) .
Cu1 N1 1.989(6) .
Cu1 I1 2.5881(11) 6_344
Cu1 Cu1 2.6004(19) 6_344
Cu1 I1 2.7068(11) 15_546
Cu1 Cu1 2.7882(16) 15_546
Cu1 Cu1 2.7882(16) 12_567
Cu2 N3 1.877(6) 3_455
Cu2 N2 1.884(6) .
N1 C1 1.338(9) .
N1 N3 1.373(9) .
N2 C2 1.343(10) .
N2 C1 1.348(9) .
N3 C2 1.332(10) .
N3 Cu2 1.877(6) 4_444
C1 C4 1.490(11) .
C2 C3 1.505(12) .
